data_4346208
loop_
_publ_author_name
'Carb\'o, Jorge J'
'Garc\'ia-L\'opez, Diego'
'Gonz\'alez-Del Moral, Octavio'
'Mart\'in, Avelino'
'Mena, Miguel'
'Santamar\'ia, Cristina'

_publ_section_title
;
 Carbon-nitrogen bond construction and carbon-oxygen double bond cleavage
 on a molecular titanium oxonitride: a combined experimental and
 computational study.
;
_journal_issue 19
_journal_name_full 'Inorganic chemistry'
_journal_page_first 9401
_journal_page_last 9412
_journal_paper_doi 10.1021/acs.inorgchem.5b00943
_journal_volume 54
_journal_year 2015
_chemical_compound_source 'synthesis as described'
_chemical_formula_moiety 'C44 H57 N1 O4 Ti3'
_chemical_formula_sum 'C44 H57 N O4 Ti3'
_chemical_formula_weight 807.61
_space_group_crystal_system monoclinic
_space_group_IT_number 14
_space_group_name_Hall '-P 2ybc'
_space_group_name_H-M_alt 'P 1 21/c 1'
_atom_sites_solution_hydrogens geom
_atom_sites_solution_primary direct
_atom_sites_solution_secondary difmap
_audit_conform_dict_location ftp://ftp.iucr.org/pub/cif_core.dic
_audit_conform_dict_name cif_core.dic
_audit_conform_dict_version 2.4
_audit_creation_date 2012-11-19T15:39:14-00:00
_audit_creation_method 'WinGX routine CIF_UPDATE'
_cell_angle_alpha 90
_cell_angle_beta 121.825(16)
_cell_angle_gamma 90
_cell_formula_units_Z 4
_cell_length_a 12.857(2)
_cell_length_b 21.714(5)
_cell_length_c 17.775(4)
_cell_measurement_reflns_used 56
_cell_measurement_temperature 200(2)
_cell_measurement_theta_max 20
_cell_measurement_theta_min 3
_cell_measurement_wavelength 0.71073
_cell_volume 4216.3(17)
_computing_cell_refinement 'Dirax/lsq (Duisenberg & Schreurs, 1989-2000)'
_computing_data_collection 'Collect (Bruker AXS BV, 1997-2004)'
_computing_data_reduction 'EvalCCD (Duisenberg & Schreurs 1990-2000)'
_computing_molecular_graphics 'Ortep-3 for Windows (Farrugia, 1997)'
_computing_publication_material 'WinGX publication routines (Farrugia, 1999)'
_computing_structure_refinement 'SHELXL-97 (Sheldrick, 2008)'
_computing_structure_solution 'SHELXS-97 (Sheldrick, 2008)'
_diffrn_ambient_temperature 200(2)
_diffrn_detector 'CCD plate'
_diffrn_detector_area_resol_mean 9
_diffrn_measured_fraction_theta_full 0.98
_diffrn_measured_fraction_theta_max 0.98
_diffrn_measurement_device '95mm CCD camera on \k-goniostat'
_diffrn_measurement_device_type KappaCCD
_diffrn_measurement_method 'CCD rotation images, thick slices'
_diffrn_orient_matrix_type X=UH
_diffrn_orient_matrix_UB_11 0.01
_diffrn_orient_matrix_UB_12 0
_diffrn_orient_matrix_UB_13 0
_diffrn_orient_matrix_UB_21 0
_diffrn_orient_matrix_UB_22 0.01
_diffrn_orient_matrix_UB_23 0
_diffrn_orient_matrix_UB_31 0
_diffrn_orient_matrix_UB_32 0
_diffrn_orient_matrix_UB_33 0.01
_diffrn_radiation_monochromator graphite
_diffrn_radiation_probe x-ray
_diffrn_radiation_type MoK\a
_diffrn_radiation_wavelength 0.71073
_diffrn_reflns_av_R_equivalents 0.114
_diffrn_reflns_av_unetI/netI 0.0586
_diffrn_reflns_limit_h_max 16
_diffrn_reflns_limit_h_min -16
_diffrn_reflns_limit_k_max 28
_diffrn_reflns_limit_k_min -28
_diffrn_reflns_limit_l_max 23
_diffrn_reflns_limit_l_min -23
_diffrn_reflns_number 77938
_diffrn_reflns_reduction_process
;
 Scaled and merged with Sortav
 R.H. Blessing, (1987) Cryst. Rev. 1, 3-58
 R.H. Blessing, (1989) J. Appl. Cryst. 22, 396-397
;
_diffrn_reflns_theta_full 27.57
_diffrn_reflns_theta_max 27.57
_diffrn_reflns_theta_min 2.99
_diffrn_source 'Enraf Nonius FR590'
_exptl_absorpt_coefficient_mu 0.595
_exptl_absorpt_correction_T_max 0.808
_exptl_absorpt_correction_T_min 0.803
_exptl_absorpt_correction_type multi-scan
_exptl_absorpt_process_details
;
 R.H. Blessing, Acta Cryst. (1995), A51, 33-38
;
_exptl_crystal_colour red
_exptl_crystal_density_diffrn 1.272
_exptl_crystal_density_method 'not measured'
_exptl_crystal_description prism
_exptl_crystal_F_000 1704
_exptl_crystal_size_max 0.37
_exptl_crystal_size_mid 0.35
_exptl_crystal_size_min 0.35
_refine_diff_density_max 1.034
_refine_diff_density_min -0.684
_refine_diff_density_rms 0.116
_refine_ls_extinction_method none
_refine_ls_goodness_of_fit_ref 1.223
_refine_ls_hydrogen_treatment constr
_refine_ls_matrix_type full
_refine_ls_number_parameters 485
_refine_ls_number_reflns 9549
_refine_ls_number_restraints 0
_refine_ls_restrained_S_all 1.223
_refine_ls_R_factor_all 0.132
_refine_ls_R_factor_gt 0.0875
_refine_ls_shift/su_max 0.01
_refine_ls_shift/su_mean 0
_refine_ls_structure_factor_coef Fsqd
_refine_ls_weighting_details 'calc w=1/[\s^2^(Fo^2^)+(0.0424P)^2^+18.9896P] where P=(Fo^2^+2Fc^2^)/3'
_refine_ls_weighting_scheme calc
_refine_ls_wR_factor_gt 0.188
_refine_ls_wR_factor_ref 0.2125
_reflns_number_gt 6608
_reflns_number_total 9549
_reflns_threshold_expression >2\s(I)
_cod_data_source_file ic5b00943_si_001.cif
_cod_data_source_block 6
_cod_original_cell_volume 4216.3(15)
_cod_original_sg_symbol_H-M 'P 21/c'
_cod_original_formula_sum 'C44 H57 N1 O4 Ti3'
_cod_database_code 4346208

loop_
_symmetry_equiv_pos_as_xyz
'x, y, z'
'-x, y+1/2, -z+1/2'
'-x, -y, -z'
'x, -y-1/2, z-1/2'

loop_
_atom_site_label
_atom_site_type_symbol
_atom_site_fract_x
_atom_site_fract_y
_atom_site_fract_z
_atom_site_U_iso_or_equiv
_atom_site_adp_type
_atom_site_occupancy
_atom_site_symmetry_multiplicity
_atom_site_calc_flag
_atom_site_refinement_flags
C1 C 0.2177(5) 0.6275(2) 0.2559(3) 0.0343(12) Uani 1 1 d .
C11 C 0.6519(5) 0.8550(3) 0.3096(4) 0.0380(13) Uani 1 1 d .
C12 C 0.6371(5) 0.8401(3) 0.3820(4) 0.0369(12) Uani 1 1 d .
C13 C 0.6476(5) 0.7759(3) 0.3935(3) 0.0349(12) Uani 1 1 d .
C14 C 0.6705(5) 0.7502(3) 0.3301(4) 0.0347(12) Uani 1 1 d .
C15 C 0.6706(4) 0.7988(3) 0.2771(4) 0.0357(12) Uani 1 1 d .
C16 C 0.6508(6) 0.9182(3) 0.2752(5) 0.0509(16) Uani 1 1 d .
H16A H 0.7325 0.9294 0.2918 0.076 Uiso 1 1 calc R
H16B H 0.6207 0.9472 0.3 0.076 Uiso 1 1 calc R
H16C H 0.5987 0.9184 0.2118 0.076 Uiso 1 1 calc R
C17 C 0.6157(6) 0.8856(3) 0.4359(4) 0.0540(17) Uani 1 1 d .
H17A H 0.5558 0.8695 0.4473 0.081 Uiso 1 1 calc R
H17B H 0.5867 0.9237 0.4038 0.081 Uiso 1 1 calc R
H17C H 0.691 0.8928 0.491 0.081 Uiso 1 1 calc R
C18 C 0.6368(6) 0.7403(3) 0.4613(4) 0.0519(16) Uani 1 1 d .
H18A H 0.7168 0.7281 0.5085 0.078 Uiso 1 1 calc R
H18B H 0.5876 0.7043 0.4343 0.078 Uiso 1 1 calc R
H18C H 0.5991 0.7657 0.4846 0.078 Uiso 1 1 calc R
C19 C 0.6861(6) 0.6837(3) 0.3179(4) 0.0467(15) Uani 1 1 d .
H19A H 0.6248 0.6714 0.2589 0.07 Uiso 1 1 calc R
H19B H 0.6778 0.6598 0.3599 0.07 Uiso 1 1 calc R
H19C H 0.7659 0.6771 0.3271 0.07 Uiso 1 1 calc R
C20 C 0.6918(6) 0.7928(3) 0.2022(5) 0.0531(17) Uani 1 1 d .
H20A H 0.7761 0.8014 0.2232 0.08 Uiso 1 1 calc R
H20B H 0.6405 0.8215 0.1563 0.08 Uiso 1 1 calc R
H20C H 0.6724 0.7517 0.179 0.08 Uiso 1 1 calc R
C21 C 0.1528(6) 0.7060(3) -0.0341(4) 0.0403(13) Uani 1 1 d .
C22 C 0.0954(5) 0.6590(3) -0.0154(4) 0.0370(12) Uani 1 1 d .
C23 C 0.1827(5) 0.6116(2) 0.0303(4) 0.0357(12) Uani 1 1 d .
C24 C 0.2938(5) 0.6306(3) 0.0400(3) 0.0347(12) Uani 1 1 d .
C25 C 0.2761(6) 0.6889(3) 0.0012(4) 0.0388(13) Uani 1 1 d .
C26 C 0.0933(8) 0.7642(3) -0.0839(4) 0.066(2) Uani 1 1 d .
H26A H 0.0073 0.7628 -0.1058 0.099 Uiso 1 1 calc R
H26B H 0.1051 0.768 -0.1328 0.099 Uiso 1 1 calc R
H26C H 0.1295 0.7989 -0.0451 0.099 Uiso 1 1 calc R
C27 C -0.0359(6) 0.6583(4) -0.0413(5) 0.072(2) Uani 1 1 d .
H27A H -0.0588 0.6986 -0.0328 0.108 Uiso 1 1 calc R
H27B H -0.0463 0.6291 -0.0052 0.108 Uiso 1 1 calc R
H27C H -0.0866 0.6468 -0.1024 0.108 Uiso 1 1 calc R
C28 C 0.1572(8) 0.5508(3) 0.0569(5) 0.068(2) Uani 1 1 d .
H28A H 0.1373 0.521 0.0113 0.102 Uiso 1 1 calc R
H28B H 0.0896 0.5549 0.0652 0.102 Uiso 1 1 calc R
H28C H 0.2283 0.5374 0.1112 0.102 Uiso 1 1 calc R
C29 C 0.4117(6) 0.5943(3) 0.0864(5) 0.0574(19) Uani 1 1 d .
H29A H 0.4792 0.6213 0.1017 0.086 Uiso 1 1 calc R
H29B H 0.4085 0.5624 0.0478 0.086 Uiso 1 1 calc R
H29C H 0.4224 0.5761 0.1393 0.086 Uiso 1 1 calc R
C30 C 0.3690(8) 0.7264(4) -0.0046(5) 0.066(2) Uani 1 1 d .
H30A H 0.4485 0.7192 0.047 0.1 Uiso 1 1 calc R
H30B H 0.3489 0.7693 -0.0079 0.1 Uiso 1 1 calc R
H30C H 0.3694 0.7147 -0.0565 0.1 Uiso 1 1 calc R
C31 C 0.1396(5) 0.9343(2) 0.1025(4) 0.0343(12) Uani 1 1 d .
C32 C 0.2290(5) 0.9517(2) 0.1910(4) 0.0329(12) Uani 1 1 d .
C33 C 0.1973(6) 0.9237(3) 0.2480(4) 0.0370(13) Uani 1 1 d .
C34 C 0.0890(6) 0.8887(3) 0.1952(4) 0.0421(14) Uani 1 1 d .
C35 C 0.0523(5) 0.8963(3) 0.1049(4) 0.0361(12) Uani 1 1 d .
C36 C 0.1424(7) 0.9529(3) 0.0219(5) 0.0569(19) Uani 1 1 d .
H36A H 0.0989 0.923 -0.0241 0.085 Uiso 1 1 calc R
H36B H 0.2258 0.9551 0.0369 0.085 Uiso 1 1 calc R
H36C H 0.1043 0.9925 0.0017 0.085 Uiso 1 1 calc R
C37 C 0.3361(6) 0.9928(3) 0.2179(5) 0.0547(18) Uani 1 1 d .
H37A H 0.3082 1.0345 0.2016 0.082 Uiso 1 1 calc R
H37B H 0.3773 0.9801 0.1886 0.082 Uiso 1 1 calc R
H37C H 0.3915 0.9904 0.2809 0.082 Uiso 1 1 calc R
C38 C 0.2638(7) 0.9294(3) 0.3463(4) 0.0602(19) Uani 1 1 d .
H38A H 0.2211 0.9577 0.3621 0.09 Uiso 1 1 calc R
H38B H 0.3452 0.9444 0.3682 0.09 Uiso 1 1 calc R
H38C H 0.268 0.8898 0.3718 0.09 Uiso 1 1 calc R
C39 C 0.0222(8) 0.8520(4) 0.2278(7) 0.074(3) Uani 1 1 d .
H39A H 0.0801 0.8296 0.28 0.112 Uiso 1 1 calc R
H39B H -0.0321 0.8235 0.1827 0.112 Uiso 1 1 calc R
H39C H -0.0243 0.8792 0.2416 0.112 Uiso 1 1 calc R
C40 C -0.0581(6) 0.8676(3) 0.0269(5) 0.064(2) Uani 1 1 d .
H40A H -0.0603 0.8783 -0.0264 0.096 Uiso 1 1 calc R
H40B H -0.1308 0.8825 0.0235 0.096 Uiso 1 1 calc R
H40C H -0.0537 0.8237 0.0337 0.096 Uiso 1 1 calc R
C51 C 0.0947(5) 0.6208(3) 0.2460(4) 0.0367(12) Uani 1 1 d .
C52 C 0.0026(6) 0.6631(3) 0.1932(4) 0.0481(15) Uani 1 1 d .
H52 H 0.0196 0.6961 0.168 0.058 Uiso 1 1 calc R
C53 C -0.1137(7) 0.6562(4) 0.1784(5) 0.068(2) Uani 1 1 d .
H53 H -0.1738 0.6853 0.1449 0.082 Uiso 1 1 calc R
C54 C -0.1405(7) 0.6070(5) 0.2127(6) 0.072(2) Uani 1 1 d .
H54 H -0.2197 0.6019 0.2008 0.087 Uiso 1 1 calc R
C55 C -0.0520(7) 0.5649(4) 0.2647(5) 0.067(2) Uani 1 1 d .
H55 H -0.0708 0.5317 0.2886 0.08 Uiso 1 1 calc R
C56 C 0.0672(6) 0.5719(3) 0.2820(4) 0.0478(15) Uani 1 1 d .
H56 H 0.1276 0.5435 0.3178 0.057 Uiso 1 1 calc R
C61 C 0.3306(5) 0.6057(2) 0.3385(4) 0.0327(11) Uani 1 1 d .
C62 C 0.4291(6) 0.5849(3) 0.3345(4) 0.0440(14) Uani 1 1 d .
H62 H 0.4225 0.5818 0.28 0.053 Uiso 1 1 calc R
C63 C 0.5377(6) 0.5688(3) 0.4109(5) 0.0485(16) Uani 1 1 d .
H63 H 0.6027 0.5545 0.4068 0.058 Uiso 1 1 calc R
C64 C 0.5515(5) 0.5734(3) 0.4933(4) 0.0394(13) Uani 1 1 d .
C65 C 0.4516(6) 0.5944(3) 0.4966(4) 0.0408(13) Uani 1 1 d .
H65 H 0.4587 0.5984 0.5513 0.049 Uiso 1 1 calc R
C66 C 0.3427(5) 0.6093(2) 0.4209(3) 0.0322(11) Uani 1 1 d .
H66 H 0.2765 0.6218 0.4248 0.039 Uiso 1 1 calc R
C67 C 0.6722(7) 0.5568(4) 0.5724(5) 0.0624(19) Uani 1 1 d .
H67A H 0.7217 0.537 0.5538 0.094 Uiso 1 1 calc R
H67B H 0.6601 0.5294 0.6094 0.094 Uiso 1 1 calc R
H67C H 0.7126 0.5935 0.605 0.094 Uiso 1 1 calc R
N1 N 0.2249(5) 0.6518(2) 0.1938(3) 0.0414(11) Uani 1 1 d .
O12 O 0.4156(3) 0.72421(17) 0.1899(2) 0.0336(8) Uani 1 1 d .
O13 O 0.3755(3) 0.85240(17) 0.1629(2) 0.0322(8) Uani 1 1 d .
O23 O 0.1677(3) 0.77560(16) 0.1127(2) 0.0316(8) Uani 1 1 d .
O1 O 0.3591(3) 0.80895(17) 0.2865(2) 0.0314(8) Uani 1 1 d .
Ti1 Ti 0.46995(8) 0.79525(4) 0.25126(6) 0.0275(2) Uani 1 1 d .
Ti2 Ti 0.24916(8) 0.70298(4) 0.12092(6) 0.0251(2) Uani 1 1 d .
Ti3 Ti 0.24602(8) 0.84353(4) 0.17968(6) 0.0260(2) Uani 1 1 d .

loop_
_atom_site_aniso_label
_atom_site_aniso_U_11
_atom_site_aniso_U_22
_atom_site_aniso_U_33
_atom_site_aniso_U_23
_atom_site_aniso_U_13
_atom_site_aniso_U_12
C1 0.042(3) 0.033(3) 0.025(3) 0.001(2) 0.016(3) 0.001(2)
C11 0.018(2) 0.039(3) 0.040(3) -0.004(2) 0.003(2) -0.006(2)
C12 0.021(3) 0.046(3) 0.029(3) -0.010(2) 0.003(2) -0.005(2)
C13 0.020(3) 0.048(3) 0.023(3) -0.004(2) 0.002(2) 0.000(2)
C14 0.019(3) 0.042(3) 0.031(3) 0.001(2) 0.005(2) 0.001(2)
C15 0.015(2) 0.048(3) 0.034(3) -0.004(2) 0.006(2) -0.003(2)
C16 0.042(4) 0.048(4) 0.050(4) -0.005(3) 0.016(3) -0.014(3)
C17 0.048(4) 0.057(4) 0.039(4) -0.016(3) 0.012(3) -0.001(3)
C18 0.053(4) 0.058(4) 0.040(4) 0.005(3) 0.021(3) 0.008(3)
C19 0.032(3) 0.050(4) 0.046(4) -0.002(3) 0.012(3) 0.009(3)
C20 0.039(4) 0.068(4) 0.057(4) -0.001(3) 0.029(3) -0.002(3)
C21 0.051(4) 0.037(3) 0.025(3) 0.002(2) 0.014(3) 0.007(3)
C22 0.025(3) 0.052(3) 0.027(3) -0.008(2) 0.008(2) -0.003(2)
C23 0.041(3) 0.031(3) 0.027(3) -0.003(2) 0.012(3) -0.004(2)
C24 0.033(3) 0.039(3) 0.025(3) -0.003(2) 0.010(2) 0.003(2)
C25 0.045(3) 0.045(3) 0.029(3) -0.013(2) 0.022(3) -0.012(3)
C26 0.097(6) 0.060(4) 0.031(3) 0.019(3) 0.027(4) 0.032(4)
C27 0.024(3) 0.123(7) 0.048(4) -0.013(4) 0.004(3) -0.005(4)
C28 0.094(6) 0.035(4) 0.070(5) -0.005(3) 0.039(5) -0.019(4)
C29 0.044(4) 0.069(5) 0.043(4) -0.008(3) 0.011(3) 0.019(3)
C30 0.080(5) 0.085(5) 0.058(5) -0.013(4) 0.052(5) -0.030(4)
C31 0.037(3) 0.034(3) 0.033(3) 0.007(2) 0.019(3) 0.012(2)
C32 0.034(3) 0.029(3) 0.040(3) 0.001(2) 0.023(3) 0.005(2)
C33 0.048(3) 0.037(3) 0.030(3) 0.002(2) 0.023(3) 0.009(2)
C34 0.045(3) 0.036(3) 0.062(4) 0.008(3) 0.040(3) 0.010(3)
C35 0.028(3) 0.036(3) 0.037(3) 0.000(2) 0.012(2) 0.010(2)
C36 0.077(5) 0.059(4) 0.049(4) 0.021(3) 0.043(4) 0.029(4)
C37 0.051(4) 0.037(3) 0.076(5) -0.007(3) 0.033(4) -0.010(3)
C38 0.079(5) 0.060(4) 0.038(4) 0.000(3) 0.028(4) 0.016(4)
C39 0.081(6) 0.059(5) 0.127(8) 0.019(5) 0.085(6) 0.007(4)
C40 0.025(3) 0.064(5) 0.065(5) -0.013(4) -0.002(3) 0.008(3)
C51 0.037(3) 0.036(3) 0.033(3) -0.003(2) 0.016(3) -0.002(2)
C52 0.047(4) 0.051(4) 0.039(3) 0.001(3) 0.018(3) 0.009(3)
C53 0.045(4) 0.079(6) 0.059(5) -0.008(4) 0.013(4) 0.016(4)
C54 0.035(4) 0.103(7) 0.070(5) -0.016(5) 0.022(4) -0.007(4)
C55 0.055(5) 0.080(6) 0.063(5) -0.003(4) 0.030(4) -0.028(4)
C56 0.039(3) 0.055(4) 0.044(4) 0.005(3) 0.018(3) -0.006(3)
C61 0.038(3) 0.030(3) 0.034(3) 0.003(2) 0.022(3) 0.001(2)
C62 0.052(4) 0.049(4) 0.042(3) 0.007(3) 0.032(3) 0.009(3)
C63 0.052(4) 0.047(4) 0.059(4) 0.004(3) 0.038(4) 0.013(3)
C64 0.037(3) 0.032(3) 0.038(3) 0.002(2) 0.012(3) 0.005(2)
C65 0.045(3) 0.044(3) 0.033(3) 0.000(2) 0.020(3) 0.002(3)
C66 0.033(3) 0.041(3) 0.026(3) 0.002(2) 0.017(2) 0.003(2)
C67 0.058(5) 0.067(5) 0.050(4) 0.003(4) 0.021(4) 0.008(4)
N1 0.058(3) 0.036(3) 0.032(3) 0.005(2) 0.025(3) 0.000(2)
O12 0.0268(19) 0.037(2) 0.032(2) -0.0065(16) 0.0121(17) 0.0026(15)
O13 0.0254(18) 0.038(2) 0.031(2) 0.0036(16) 0.0138(17) 0.0007(15)
O23 0.0224(18) 0.0346(19) 0.030(2) -0.0022(15) 0.0088(16) 0.0014(14)
O1 0.0258(18) 0.045(2) 0.0222(18) 0.0023(15) 0.0118(16) 0.0040(15)
Ti1 0.0178(4) 0.0338(5) 0.0238(5) -0.0029(4) 0.0060(4) 0.0004(4)
Ti2 0.0217(4) 0.0282(4) 0.0209(4) 0.0017(3) 0.0082(4) -0.0002(3)
Ti3 0.0215(4) 0.0291(5) 0.0243(5) 0.0015(4) 0.0099(4) 0.0027(3)

loop_
_atom_type_symbol
_atom_type_description
_atom_type_scat_dispersion_real
_atom_type_scat_dispersion_imag
_atom_type_scat_source
C C 0.0033 0.0016 'International Tables Vol C Tables 4.2.6.8 and 6.1.1.4'
H H 0 0 'International Tables Vol C Tables 4.2.6.8 and 6.1.1.4'
N N 0.0061 0.0033 'International Tables Vol C Tables 4.2.6.8 and 6.1.1.4'
O O 0.0106 0.006 'International Tables Vol C Tables 4.2.6.8 and 6.1.1.4'
Ti Ti 0.2776 0.4457 'International Tables Vol C Tables 4.2.6.8 and 6.1.1.4'

loop_
_exptl_crystal_face_index_h
_exptl_crystal_face_index_k
_exptl_crystal_face_index_l
_exptl_crystal_face_perp_dist
-11 10 0 0.194
4 3 0 0.13
1 -5 0 0.087
-3 -4 0 0.17
1 0 -19 0.115
-1 0 4 0.149
4 0 3 0.12

loop_
_geom_angle_atom_site_label_1
_geom_angle_atom_site_label_2
_geom_angle_atom_site_label_3
_geom_angle
N1 C1 C61 120.4(5)
N1 C1 C51 119.5(5)
C61 C1 C51 120.0(5)
C12 C11 C15 107.7(5)
C12 C11 C16 126.5(5)
C15 C11 C16 125.8(6)
C12 C11 Ti1 72.8(3)
C15 C11 Ti1 72.2(3)
C16 C11 Ti1 121.7(4)
C13 C12 C11 107.8(5)
C13 C12 C17 126.7(6)
C11 C12 C17 125.6(6)
C13 C12 Ti1 72.8(3)
C11 C12 Ti1 72.2(3)
C17 C12 Ti1 121.1(4)
C12 C13 C14 108.6(5)
C12 C13 C18 125.9(5)
C14 C13 C18 125.6(5)
C12 C13 Ti1 72.9(3)
C14 C13 Ti1 73.2(3)
C18 C13 Ti1 120.0(4)
C15 C14 C13 108.0(5)
C15 C14 C19 125.3(5)
C13 C14 C19 126.6(5)
C15 C14 Ti1 71.7(3)
C13 C14 Ti1 72.3(3)
C19 C14 Ti1 119.7(4)
C14 C15 C11 107.9(5)
C14 C15 C20 126.3(6)
C11 C15 C20 125.7(6)
C14 C15 Ti1 73.8(3)
C11 C15 Ti1 72.9(3)
C20 C15 Ti1 120.9(4)
C22 C21 C25 108.2(5)
C22 C21 C26 125.9(6)
C25 C21 C26 125.9(6)
C22 C21 Ti2 73.7(3)
C25 C21 Ti2 72.4(3)
C26 C21 Ti2 120.3(4)
C21 C22 C23 107.9(5)
C21 C22 C27 125.8(6)
C23 C22 C27 126.2(6)
C21 C22 Ti2 71.9(3)
C23 C22 Ti2 74.1(3)
C27 C22 Ti2 121.0(4)
C24 C23 C22 107.6(5)
C24 C23 C28 126.7(6)
C22 C23 C28 125.6(6)
C24 C23 Ti2 72.4(3)
C22 C23 Ti2 71.4(3)
C28 C23 Ti2 125.1(4)
C25 C24 C23 108.3(5)
C25 C24 C29 126.6(6)
C23 C24 C29 125.2(6)
C25 C24 Ti2 71.0(3)
C23 C24 Ti2 73.6(3)
C29 C24 Ti2 120.3(4)
C24 C25 C21 108.0(5)
C24 C25 C30 126.7(6)
C21 C25 C30 125.3(6)
C24 C25 Ti2 74.6(3)
C21 C25 Ti2 72.6(3)
C30 C25 Ti2 119.8(4)
C35 C31 C32 108.1(5)
C35 C31 C36 127.1(6)
C32 C31 C36 124.7(6)
C35 C31 Ti3 73.9(3)
C32 C31 Ti3 72.5(3)
C36 C31 Ti3 118.4(4)
C33 C32 C31 108.0(5)
C33 C32 C37 126.4(6)
C31 C32 C37 125.6(5)
C33 C32 Ti3 73.1(3)
C31 C32 Ti3 72.7(3)
C37 C32 Ti3 120.5(4)
C32 C33 C34 108.0(5)
C32 C33 C38 126.9(6)
C34 C33 C38 125.1(6)
C32 C33 Ti3 72.4(3)
C34 C33 Ti3 72.7(3)
C38 C33 Ti3 121.0(4)
C35 C34 C33 108.0(5)
C35 C34 C39 125.6(7)
C33 C34 C39 126.3(7)
C35 C34 Ti3 73.5(3)
C33 C34 Ti3 72.7(3)
C39 C34 Ti3 121.3(4)
C31 C35 C34 107.9(5)
C31 C35 C40 126.5(6)
C34 C35 C40 125.7(6)
C31 C35 Ti3 71.8(3)
C34 C35 Ti3 72.0(3)
C40 C35 Ti3 120.7(4)
C56 C51 C52 118.9(6)
C56 C51 C1 122.2(5)
C52 C51 C1 118.8(5)
C53 C52 C51 120.3(7)
C54 C53 C52 120.3(7)
C53 C54 C55 120.6(7)
C54 C55 C56 119.9(7)
C51 C56 C55 119.9(7)
C62 C61 C66 118.4(5)
C62 C61 C1 119.7(5)
C66 C61 C1 121.8(5)
C61 C62 C63 120.7(6)
C64 C63 C62 121.4(6)
C63 C64 C65 117.5(5)
C63 C64 C67 118.2(6)
C65 C64 C67 124.3(6)
C66 C65 C64 121.4(5)
C65 C66 C61 120.6(5)
C1 N1 Ti2 166.5(4)
Ti1 O12 Ti2 123.33(19)
Ti3 O13 Ti1 92.09(16)
Ti3 O23 Ti2 122.71(19)
Ti3 O1 Ti1 92.70(16)
O12 Ti1 O1 102.66(17)
O12 Ti1 O13 100.80(17)
O1 Ti1 O13 84.41(16)
O12 Ti1 C15 100.35(18)
O1 Ti1 C15 151.53(18)
O13 Ti1 C15 107.50(18)
O12 Ti1 C11 135.03(19)
O1 Ti1 C11 121.19(19)
O13 Ti1 C11 93.36(18)
C15 Ti1 C11 34.9(2)
O12 Ti1 C12 143.17(19)
O1 Ti1 C12 93.62(18)
O13 Ti1 C12 113.63(19)
C15 Ti1 C12 57.98(19)
C11 Ti1 C12 35.0(2)
O12 Ti1 C13 109.81(19)
O1 Ti1 C13 98.45(18)
O13 Ti1 C13 147.67(19)
C15 Ti1 C13 57.65(19)
C11 Ti1 C13 57.5(2)
C12 Ti1 C13 34.3(2)
O12 Ti1 C14 87.64(18)
O1 Ti1 C14 130.34(18)
O13 Ti1 C14 141.81(18)
C15 Ti1 C14 34.50(19)
C11 Ti1 C14 57.41(19)
C12 Ti1 C14 57.29(19)
C13 Ti1 C14 34.52(19)
O12 Ti1 Ti3 94.08(12)
O1 Ti1 Ti3 43.33(11)
O13 Ti1 Ti3 43.75(11)
C15 Ti1 Ti3 150.26(15)
C11 Ti1 Ti3 123.91(14)
C12 Ti1 Ti3 119.59(14)
C13 Ti1 Ti3 139.67(14)
C14 Ti1 Ti3 173.66(14)
O12 Ti1 Ti2 28.96(11)
O1 Ti1 Ti2 78.55(12)
O13 Ti1 Ti2 82.71(12)
C15 Ti1 Ti2 127.71(14)
C11 Ti1 Ti2 159.54(15)
C12 Ti1 Ti2 161.36(15)
C13 Ti1 Ti2 129.53(15)
C14 Ti1 Ti2 115.59(14)
Ti3 Ti1 Ti2 65.46(3)
N1 Ti2 O23 105.6(2)
N1 Ti2 O12 104.1(2)
O23 Ti2 O12 104.13(16)
N1 Ti2 C25 135.6(2)
O23 Ti2 C25 112.7(2)
O12 Ti2 C25 87.83(19)
N1 Ti2 C21 131.0(2)
O23 Ti2 C21 87.53(18)
O12 Ti2 C21 118.2(2)
C25 Ti2 C21 35.0(2)
N1 Ti2 C22 96.6(2)
O23 Ti2 C22 97.46(18)
O12 Ti2 C22 144.47(18)
C25 Ti2 C22 57.63(19)
C21 Ti2 C22 34.4(2)
N1 Ti2 C24 102.0(2)
O23 Ti2 C24 144.51(18)
O12 Ti2 C24 90.12(17)
C25 Ti2 C24 34.4(2)
C21 Ti2 C24 57.33(19)
C22 Ti2 C24 57.16(19)
N1 Ti2 C23 80.9(2)
O23 Ti2 C23 131.35(18)
O12 Ti2 C23 121.24(18)
C25 Ti2 C23 57.15(19)
C21 Ti2 C23 57.21(19)
C22 Ti2 C23 34.54(19)
C24 Ti2 C23 34.04(19)
N1 Ti2 Ti3 107.76(16)
O23 Ti2 Ti3 28.42(11)
O12 Ti2 Ti3 76.19(11)
C25 Ti2 Ti3 116.62(15)
C21 Ti2 Ti3 105.27(14)
C22 Ti2 Ti3 124.32(15)
C24 Ti2 Ti3 149.47(14)
C23 Ti2 Ti3 158.86(14)
N1 Ti2 Ti1 106.13(16)
O23 Ti2 Ti1 77.06(11)
O12 Ti2 Ti1 27.71(11)
C25 Ti2 Ti1 103.65(14)
C21 Ti2 Ti1 122.81(16)
C22 Ti2 Ti1 157.23(15)
C24 Ti2 Ti1 115.99(14)
C23 Ti2 Ti1 148.74(15)
Ti3 Ti2 Ti1 48.77(3)
O23 Ti3 O1 101.97(17)
O23 Ti3 O13 102.23(16)
O1 Ti3 O13 85.42(16)
O23 Ti3 C32 143.96(18)
O1 Ti3 C32 111.99(19)
O13 Ti3 C32 92.40(17)
O23 Ti3 C31 109.94(19)
O1 Ti3 C31 146.75(19)
O13 Ti3 C31 96.50(18)
C32 Ti3 C31 34.89(19)
O23 Ti3 C33 135.86(19)
O1 Ti3 C33 92.83(18)
O13 Ti3 C33 120.41(19)
C32 Ti3 C33 34.49(18)
C31 Ti3 C33 57.59(19)
O23 Ti3 C34 101.4(2)
O1 Ti3 C34 107.79(19)
O13 Ti3 C34 149.72(19)
C32 Ti3 C34 57.51(19)
C31 Ti3 C34 57.46(19)
C33 Ti3 C34 34.6(2)
O23 Ti3 C35 88.33(18)
O1 Ti3 C35 142.23(18)
O13 Ti3 C35 128.20(18)
C32 Ti3 C35 57.40(19)
C31 Ti3 C35 34.30(19)
C33 Ti3 C35 57.4(2)
C34 Ti3 C35 34.5(2)
O23 Ti3 Ti1 94.50(12)
O1 Ti3 Ti1 43.97(11)
O13 Ti3 Ti1 44.16(11)
C32 Ti3 Ti1 118.13(14)
C31 Ti3 Ti1 138.33(14)
C33 Ti3 Ti1 123.34(15)
C34 Ti3 Ti1 150.49(17)
C35 Ti3 Ti1 172.29(15)
O23 Ti3 Ti2 28.87(11)
O1 Ti3 Ti2 79.04(12)
O13 Ti3 Ti2 83.14(12)
C32 Ti3 Ti2 167.83(14)
C31 Ti3 Ti2 134.20(14)
C33 Ti3 Ti2 154.69(15)
C34 Ti3 Ti2 125.49(15)
C35 Ti3 Ti2 117.19(14)
Ti1 Ti3 Ti2 65.78(3)

loop_
_geom_bond_atom_site_label_1
_geom_bond_atom_site_label_2
_geom_bond_distance
C1 N1 1.270(7)
C1 C61 1.497(8)
C1 C51 1.502(8)
C11 C12 1.433(8)
C11 C15 1.424(8)
C11 C16 1.500(8)
C11 Ti1 2.381(5)
C12 C13 1.407(8)
C12 C17 1.498(8)
C12 Ti1 2.388(5)
C13 C14 1.420(8)
C13 C18 1.498(8)
C13 Ti1 2.387(5)
C14 C15 1.415(8)
C14 C19 1.490(8)
C14 Ti1 2.399(5)
C15 C20 1.499(8)
C15 Ti1 2.371(5)
C21 C22 1.399(8)
C21 C25 1.412(9)
C21 C26 1.500(8)
C21 Ti2 2.351(6)
C22 C23 1.421(8)
C22 C27 1.497(8)
C22 Ti2 2.375(5)
C23 C24 1.407(8)
C23 C28 1.495(8)
C23 Ti2 2.411(5)
C24 C25 1.403(8)
C24 C29 1.510(8)
C24 Ti2 2.395(5)
C25 C30 1.493(8)
C25 Ti2 2.348(5)
C31 C35 1.412(8)
C31 C32 1.426(8)
C31 C36 1.506(8)
C31 Ti3 2.380(5)
C32 C33 1.413(7)
C32 C37 1.493(8)
C32 Ti3 2.377(5)
C33 C34 1.421(9)
C33 C38 1.491(8)
C33 Ti3 2.387(5)
C34 C35 1.424(8)
C34 C39 1.495(8)
C34 Ti3 2.388(5)
C35 C40 1.500(8)
C35 Ti3 2.407(5)
C51 C56 1.380(8)
C51 C52 1.399(8)
C52 C53 1.382(10)
C53 C54 1.362(12)
C54 C55 1.370(12)
C55 C56 1.403(9)
C61 C62 1.381(8)
C61 C66 1.392(7)
C62 C63 1.384(9)
C63 C64 1.382(9)
C64 C65 1.394(8)
C64 C67 1.487(9)
C65 C66 1.374(8)
N1 Ti2 1.854(5)
O12 Ti1 1.804(4)
O12 Ti2 1.878(4)
O13 Ti3 1.849(3)
O13 Ti1 1.863(4)
O23 Ti3 1.828(4)
O23 Ti2 1.855(4)
O1 Ti3 1.836(4)
O1 Ti1 1.858(3)
Ti1 Ti3 2.6727(13)
Ti1 Ti2 3.2410(14)
Ti2 Ti3 3.2329(14)
